data_2204232
loop_
_publ_author_name
'Gao, Shan'
'Liu, Ji-Wei'
'Huo, Li-Hua'
'Zhao, Hui'

_publ_section_title
;
 Aqua(benzene-1,4-dioxyacetate)bis(2,2-bipyridine)cobalt(II)
 tetrahydrate
;
_journal_issue 9
_journal_name_full 'Acta Crystallographica Section E'
_journal_page_first m1202
_journal_page_last m1204
_journal_paper_doi 10.1107/S160053680401846X
_journal_volume 60
_journal_year 2004
_chemical_formula_iupac '[Co (C10 H8 O6) (C10 H8 N2)2 (H2 O)], 4H2 O'
_chemical_formula_moiety 'C30 H26 Co N4 O7, 4H2 O'
_chemical_formula_sum 'C30 H34 Co N4 O11'
_chemical_formula_weight 685.54
_chemical_name_systematic
;
Aqua(benzene-1,4-dioxyacetate)bis(2,2-bipyridine)cobalt(II) tetrahydrate
;
_space_group_IT_number 14
_symmetry_cell_setting monoclinic
_symmetry_space_group_name_Hall '-P 2yn'
_symmetry_space_group_name_H-M 'P 1 21/n 1'
_atom_sites_solution_hydrogens geom
_atom_sites_solution_primary direct
_atom_sites_solution_secondary difmap
_cell_angle_alpha 90.00
_cell_angle_beta 92.23(3)
_cell_angle_gamma 90.00
_cell_formula_units_Z 4
_cell_length_a 15.639(3)
_cell_length_b 10.152(2)
_cell_length_c 19.996(4)
_cell_measurement_reflns_used 23569
_cell_measurement_temperature 293(2)
_cell_measurement_theta_max 27.5
_cell_measurement_theta_min 3.1
_cell_volume 3172.3(11)
_computing_cell_refinement RAPID-AUTO
_computing_data_collection 'RAPID-AUTO (Rigaku, 1998)'
_computing_data_reduction 'CrystalStructure (Rigaku/MSC, 2002)'
_computing_molecular_graphics 'ORTEPII (Johnson, 1976)'
_computing_publication_material SHELXL97
_computing_structure_refinement 'SHELXL97 (Sheldrick, 1997)'
_computing_structure_solution 'SHELXS97 (Sheldrick, 1997)'
_diffrn_ambient_temperature 293(2)
_diffrn_measured_fraction_theta_full 0.98
_diffrn_measured_fraction_theta_max 0.98
_diffrn_measurement_device_type 'Rigaku R-AXIS RAPID'
_diffrn_measurement_method \w
_diffrn_radiation_monochromator graphite
_diffrn_radiation_source 'fine-focus sealed tube'
_diffrn_radiation_type MoK\a
_diffrn_radiation_wavelength 0.71073
_diffrn_reflns_av_R_equivalents 0.067
_diffrn_reflns_av_sigmaI/netI 0.057
_diffrn_reflns_limit_h_max 20
_diffrn_reflns_limit_h_min -20
_diffrn_reflns_limit_k_max 13
_diffrn_reflns_limit_k_min -11
_diffrn_reflns_limit_l_max 25
_diffrn_reflns_limit_l_min -25
_diffrn_reflns_number 28373
_diffrn_reflns_theta_full 27.4
_diffrn_reflns_theta_max 27.4
_diffrn_reflns_theta_min 3.1
_diffrn_standards_decay_% 0
_diffrn_standards_interval_time 0
_diffrn_standards_number 0
_exptl_absorpt_coefficient_mu 0.607
_exptl_absorpt_correction_T_max 0.899
_exptl_absorpt_correction_T_min 0.811
_exptl_absorpt_correction_type multi-scan
_exptl_absorpt_process_details '(ABSCOR; Higashi, 1995)'
_exptl_crystal_colour Pink
_exptl_crystal_density_diffrn 1.435
_exptl_crystal_density_method 'not measured'
_exptl_crystal_description Prism
_exptl_crystal_F_000 1428
_exptl_crystal_size_max 0.36
_exptl_crystal_size_mid 0.24
_exptl_crystal_size_min 0.18
_refine_diff_density_max 0.37
_refine_diff_density_min -0.24
_refine_ls_extinction_method none
_refine_ls_goodness_of_fit_ref 1.01
_refine_ls_hydrogen_treatment mixed
_refine_ls_matrix_type full
_refine_ls_number_parameters 445
_refine_ls_number_reflns 7075
_refine_ls_number_restraints 15
_refine_ls_restrained_S_all 1.01
_refine_ls_R_factor_all 0.097
_refine_ls_R_factor_gt 0.051
_refine_ls_shift/su_max 0.000
_refine_ls_shift/su_mean 0.000
_refine_ls_structure_factor_coef Fsqd
_refine_ls_weighting_details 'calc w = 1/[\s^2^(Fo^2^)+(0.0409P)^2^+0.6545P] where P = (Fo^2^+2Fc^2^)/3'
_refine_ls_weighting_scheme calc
_refine_ls_wR_factor_gt 0.085
_refine_ls_wR_factor_ref 0.097
_reflns_number_gt 4616
_reflns_number_total 7075
_reflns_threshold_expression I>2\s(I)
_cod_data_source_file tk6179.cif
_cod_data_source_block I
_cod_original_sg_symbol_H-M 'P 21/n'
_cod_database_code 2204232
_cod_database_fobs_code 2204232

loop_
_symmetry_equiv_pos_as_xyz
'x, y, z'
'-x+1/2, y+1/2, -z+1/2'
'-x, -y, -z'
'x-1/2, -y-1/2, z-1/2'

loop_
_atom_site_label
_atom_site_fract_x
_atom_site_fract_y
_atom_site_fract_z
_atom_site_U_iso_or_equiv
_atom_site_adp_type
_atom_site_calc_flag
_atom_site_refinement_flags
_atom_site_occupancy
_atom_site_type_symbol
Co1 0.75126(2) 0.92712(3) 0.51688(2) 0.03260(10) Uani d . 1 Co
N1 0.66600(10) 1.0266(2) 0.57710(10) 0.0412(5) Uani d . 1 N
N2 0.66760(10) 1.0131(2) 0.44450(10) 0.0401(5) Uani d . 1 N
N3 0.83860(10) 1.0839(2) 0.51090(10) 0.0397(5) Uani d . 1 N
N4 0.83400(10) 0.8532(2) 0.44700(10) 0.0399(5) Uani d . 1 N
O1 0.67840(10) 0.7526(2) 0.51328(9) 0.0456(4) Uani d . 1 O
O2 0.7002(2) 0.6729(2) 0.61730(10) 0.0759(7) Uani d . 1 O
O3 0.57980(10) 0.5412(2) 0.47555(9) 0.0522(5) Uani d . 1 O
O4 0.76740(10) 0.3590(2) 0.26530(10) 0.0622(6) Uani d . 1 O
O5 0.93820(10) 0.4008(2) 0.30810(10) 0.0638(6) Uani d . 1 O
O6 0.96960(10) 0.1890(2) 0.28590(10) 0.0629(6) Uani d . 1 O
O1W 0.82420(10) 0.8412(2) 0.59747(9) 0.0509(5) Uani d D 1 O
O2W 1.2257(2) 0.6269(3) 0.3177(2) 0.1037(9) Uani d D 1 O
O3W 0.6215(2) 0.6948(3) 0.74090(10) 0.0840(7) Uani d D 1 O
O4W 1.0989(2) 0.4378(2) 0.3622(2) 0.0851(7) Uani d D 1 O
O5W 1.12490(10) 0.0688(2) 0.27830(10) 0.0691(6) Uani d D 1 O
C1 0.6678(2) 1.0288(3) 0.64450(10) 0.0506(7) Uani d . 1 C
C2 0.6117(2) 1.1022(3) 0.6809(2) 0.0618(8) Uani d . 1 C
C3 0.5504(2) 1.1767(3) 0.6466(2) 0.0645(9) Uani d . 1 C
C4 0.5464(2) 1.1754(3) 0.5773(2) 0.0569(8) Uani d . 1 C
C5 0.6053(2) 1.0991(2) 0.54350(10) 0.0402(6) Uani d . 1 C
C6 0.6053(2) 1.0910(2) 0.46890(10) 0.0404(6) Uani d . 1 C
C7 0.5466(2) 1.1575(3) 0.4270(2) 0.0536(7) Uani d . 1 C
C8 0.5515(2) 1.1446(3) 0.3582(2) 0.0597(8) Uani d . 1 C
C9 0.6142(2) 1.0651(3) 0.33300(10) 0.0564(7) Uani d . 1 C
C10 0.6704(2) 1.0013(3) 0.37770(10) 0.0487(7) Uani d . 1 C
C11 0.8400(2) 1.1975(3) 0.54660(10) 0.0467(7) Uani d . 1 C
C12 0.8971(2) 1.2989(3) 0.5368(2) 0.0522(7) Uani d . 1 C
C13 0.9559(2) 1.2837(3) 0.4880(2) 0.0527(7) Uani d . 1 C
C14 0.9573(2) 1.1679(3) 0.45120(10) 0.0471(7) Uani d . 1 C
C15 0.8977(2) 1.0692(2) 0.46340(10) 0.0376(5) Uani d . 1 C
C16 0.8942(2) 0.9399(2) 0.42710(10) 0.0383(6) Uani d . 1 C
C17 0.9485(2) 0.9078(3) 0.37630(10) 0.0480(7) Uani d . 1 C
C18 0.9424(2) 0.7837(3) 0.34680(10) 0.0541(7) Uani d . 1 C
C19 0.8822(2) 0.6947(3) 0.36760(10) 0.0536(7) Uani d . 1 C
C20 0.8287(2) 0.7335(3) 0.41760(10) 0.0499(7) Uani d . 1 C
C21 0.6689(2) 0.6681(3) 0.55890(10) 0.0444(6) Uani d . 1 C
C22 0.6119(2) 0.5488(3) 0.54300(10) 0.0508(7) Uani d . 1 C
C23 0.6323(2) 0.4918(2) 0.42750(10) 0.0424(6) Uani d . 1 C
C24 0.6007(2) 0.5060(3) 0.36190(10) 0.0477(7) Uani d . 1 C
C25 0.6463(2) 0.4581(3) 0.30910(10) 0.0485(7) Uani d . 1 C
C26 0.7250(2) 0.3962(2) 0.32170(10) 0.0457(6) Uani d . 1 C
C27 0.7563(2) 0.3804(3) 0.38690(10) 0.0514(7) Uani d . 1 C
C28 0.7100(2) 0.4281(3) 0.44010(10) 0.0501(7) Uani d . 1 C
C29 0.8265(2) 0.2514(3) 0.2711(2) 0.0597(8) Uani d . 1 C
C30 0.9196(2) 0.2851(3) 0.29020(10) 0.0479(7) Uani d . 1 C
H1W1 0.788(2) 0.785(2) 0.6110(10) 0.076 Uiso d D 1 H
H1W2 0.842(2) 0.887(2) 0.6310(10) 0.076 Uiso d D 1 H
H2W2 1.266(2) 0.598(4) 0.295(2) 0.155 Uiso d D 1 H
H2W1 1.189(2) 0.566(3) 0.323(3) 0.155 Uiso d D 1 H
H3W2 0.647(2) 0.671(4) 0.7060(10) 0.126 Uiso d D 1 H
H3W1 0.656(2) 0.738(4) 0.767(2) 0.126 Uiso d D 1 H
H4W1 1.0480(10) 0.430(4) 0.345(2) 0.128 Uiso d D 1 H
H4W2 1.115(2) 0.362(2) 0.376(2) 0.128 Uiso d D 1 H
H5W1 1.0760(10) 0.105(3) 0.279(2) 0.104 Uiso d D 1 H
H5W2 1.118(2) -0.0140(10) 0.270(2) 0.104 Uiso d D 1 H
H1 0.7089 0.9784 0.6677 0.061 Uiso calc R 1 H
H2 0.6151 1.1016 0.7274 0.074 Uiso calc R 1 H
H3 0.5120 1.2274 0.6699 0.077 Uiso calc R 1 H
H4 0.5052 1.2246 0.5536 0.068 Uiso calc R 1 H
H7 0.5045 1.2101 0.4450 0.064 Uiso calc R 1 H
H8 0.5130 1.1888 0.3294 0.072 Uiso calc R 1 H
H9 0.6188 1.0545 0.2871 0.068 Uiso calc R 1 H
H10 0.7122 0.9473 0.3605 0.058 Uiso calc R 1 H
H11 0.8002 1.2077 0.5796 0.056 Uiso calc R 1 H
H12 0.8959 1.3752 0.5625 0.063 Uiso calc R 1 H
H13 0.9946 1.3508 0.4796 0.063 Uiso calc R 1 H
H14 0.9975 1.1561 0.4187 0.056 Uiso calc R 1 H
H17 0.9884 0.9684 0.3621 0.058 Uiso calc R 1 H
H18 0.9789 0.7607 0.3131 0.065 Uiso calc R 1 H
H19 0.8776 0.6113 0.3486 0.064 Uiso calc R 1 H
H20 0.7875 0.6747 0.4316 0.060 Uiso calc R 1 H
H22B 0.6443 0.4694 0.5534 0.061 Uiso calc R 1 H
H22A 0.5638 0.5510 0.5722 0.061 Uiso calc R 1 H
H24 0.5486 0.5479 0.3534 0.057 Uiso calc R 1 H
H25 0.6246 0.4672 0.2654 0.058 Uiso calc R 1 H
H27 0.8083 0.3378 0.3953 0.062 Uiso calc R 1 H
H28 0.7311 0.4173 0.4838 0.060 Uiso calc R 1 H
H29B 0.8255 0.2053 0.2286 0.072 Uiso calc R 1 H
H29A 0.8059 0.1906 0.3042 0.072 Uiso calc R 1 H

loop_
_atom_site_aniso_label
_atom_site_aniso_U_11
_atom_site_aniso_U_22
_atom_site_aniso_U_33
_atom_site_aniso_U_12
_atom_site_aniso_U_13
_atom_site_aniso_U_23
Co1 0.02952(16) 0.03570(17) 0.03270(17) 0.00177(15) 0.00431(12) -0.00106(15)
N1 0.0397(12) 0.0450(12) 0.0389(12) 0.0019(10) 0.0035(10) 0.0018(10)
N2 0.0403(12) 0.0419(12) 0.0382(12) -0.0027(10) 0.0040(10) -0.0009(10)
N3 0.0384(11) 0.0404(12) 0.0401(12) 0.0033(10) 0.0008(9) -0.0030(10)
N4 0.0365(11) 0.0405(12) 0.0430(12) 0.0008(10) 0.0047(10) -0.0029(10)
O1 0.0444(10) 0.0458(10) 0.0466(11) -0.0031(9) 0.0028(9) 0.0020(9)
O2 0.0943(17) 0.0845(16) 0.0479(13) -0.0352(14) -0.0091(12) 0.0106(11)
O3 0.0386(10) 0.0647(13) 0.0538(12) -0.0045(9) 0.0063(9) -0.0057(10)
O4 0.0624(13) 0.0732(14) 0.0514(12) 0.0186(11) 0.0057(10) -0.0041(10)
O5 0.0651(13) 0.0523(13) 0.0739(15) 0.0011(10) 0.0032(11) -0.0082(11)
O6 0.0656(13) 0.0595(13) 0.0643(14) 0.0198(11) 0.0115(11) 0.0039(10)
O1W 0.0461(11) 0.0557(12) 0.0504(12) 0.0019(9) -0.0040(9) 0.0001(10)
O2W 0.114(2) 0.095(2) 0.103(2) 0.0133(18) 0.0218(19) -0.0084(18)
O3W 0.0865(18) 0.0871(19) 0.0794(18) -0.0074(15) 0.0165(15) 0.0081(14)
O4W 0.0810(17) 0.0667(14) 0.106(2) 0.0072(13) -0.0179(15) -0.0191(15)
O5W 0.0593(13) 0.0707(14) 0.0768(15) 0.0074(12) -0.0036(12) -0.0095(14)
C1 0.0504(16) 0.0608(18) 0.0409(16) 0.0047(14) 0.0050(13) 0.0014(13)
C2 0.076(2) 0.067(2) 0.0441(17) 0.0058(17) 0.0175(16) -0.0050(15)
C3 0.072(2) 0.0608(19) 0.063(2) 0.0126(17) 0.0254(18) -0.0072(16)
C4 0.0582(18) 0.0524(17) 0.061(2) 0.0157(15) 0.0162(15) 0.0031(15)
C5 0.0378(13) 0.0369(14) 0.0463(15) 0.0009(11) 0.0078(12) 0.0017(12)
C6 0.0375(13) 0.0364(14) 0.0472(15) -0.0026(11) 0.0010(11) 0.0002(12)
C7 0.0500(17) 0.0524(17) 0.0579(19) 0.0098(14) -0.0045(14) 0.0028(14)
C8 0.0600(19) 0.0580(18) 0.060(2) 0.0043(16) -0.0174(16) 0.0115(15)
C9 0.0636(18) 0.0615(18) 0.0435(16) -0.0046(17) -0.0060(14) 0.0052(15)
C10 0.0527(17) 0.0525(17) 0.0410(15) -0.0030(14) 0.0041(13) -0.0005(13)
C11 0.0456(15) 0.0480(16) 0.0463(16) 0.0030(13) 0.0001(13) -0.0080(13)
C12 0.0551(17) 0.0415(15) 0.0589(18) -0.0025(14) -0.0103(15) -0.0078(14)
C13 0.0546(17) 0.0431(15) 0.0597(19) -0.0120(14) -0.0065(15) 0.0057(14)
C14 0.0427(15) 0.0510(16) 0.0476(16) -0.0035(13) 0.0024(13) 0.0046(14)
C15 0.0356(12) 0.0413(13) 0.0355(13) 0.0026(12) -0.0029(10) 0.0009(12)
C16 0.0351(12) 0.0437(14) 0.0360(13) 0.0036(12) -0.0006(10) 0.0048(12)
C17 0.0479(15) 0.0519(17) 0.0449(15) -0.0002(13) 0.0105(13) 0.0048(13)
C18 0.0527(17) 0.0634(19) 0.0469(17) 0.0080(15) 0.0126(14) -0.0060(15)
C19 0.0602(18) 0.0504(17) 0.0507(17) 0.0086(15) 0.0067(15) -0.0142(14)
C20 0.0502(16) 0.0435(15) 0.0565(18) -0.0052(13) 0.0097(14) -0.0081(14)
C21 0.0404(15) 0.0484(16) 0.0449(16) -0.0014(12) 0.0057(13) 0.0019(14)
C22 0.0476(16) 0.0536(17) 0.0517(17) -0.0083(13) 0.0097(13) 0.0020(14)
C23 0.0365(14) 0.0397(14) 0.0512(16) -0.0061(12) 0.0033(12) 0.0008(12)
C24 0.0420(15) 0.0458(15) 0.0547(18) 0.0021(12) -0.0045(13) 0.0094(13)
C25 0.0500(16) 0.0485(16) 0.0463(16) 0.0007(13) -0.0078(13) 0.0037(13)
C26 0.0485(15) 0.0415(15) 0.0470(16) -0.0016(12) 0.0025(13) 0.0007(12)
C27 0.0448(16) 0.0563(17) 0.0528(18) 0.0106(13) -0.0017(13) 0.0056(14)
C28 0.0471(15) 0.0568(16) 0.0461(16) -0.0004(14) -0.0032(13) 0.0056(14)
C29 0.0615(19) 0.0550(18) 0.0629(19) 0.0094(16) 0.0052(16) -0.0136(15)
C30 0.0608(18) 0.0467(16) 0.0367(15) 0.0070(15) 0.0090(13) 0.0005(13)

loop_
_atom_type_symbol
_atom_type_description
_atom_type_scat_dispersion_real
_atom_type_scat_dispersion_imag
_atom_type_scat_source
C C 0.0033 0.0016 'International Tables Vol C Tables 4.2.6.8 and 6.1.1.4'
H H 0.0000 0.0000 'International Tables Vol C Tables 4.2.6.8 and 6.1.1.4'
N N 0.0061 0.0033 'International Tables Vol C Tables 4.2.6.8 and 6.1.1.4'
O O 0.0106 0.0060 'International Tables Vol C Tables 4.2.6.8 and 6.1.1.4'
Co Co 0.3494 0.9721 'International Tables Vol C Tables 4.2.6.8 and 6.1.1.4'

loop_
_geom_angle_atom_site_label_1
_geom_angle_atom_site_label_2
_geom_angle_atom_site_label_3
_geom_angle
_geom_angle_publ_flag
O1 Co1 O1W 87.40(8) yes
O1 Co1 N1 94.00(7) yes
O1 Co1 N2 90.24(8) yes
O1 Co1 N3 170.42(7) yes
O1 Co1 N4 91.35(7) yes
O1W Co1 N1 95.58(8) yes
O1W Co1 N2 173.55(7) yes
O1W Co1 N3 91.34(8) yes
O1W Co1 N4 91.85(8) yes
N1 Co1 N2 78.59(8) yes
N1 Co1 N3 95.58(8) yes
N1 Co1 N4 171.03(8) yes
N2 Co1 N3 91.97(8) yes
N2 Co1 N4 94.21(8) yes
N3 Co1 N4 79.19(8) yes
Co1 O1W H1W1 100(2) no
Co1 O1W H1W2 121(2) no
N1 C1 C2 123.1(3) no
N1 C1 H1 118.4 no
N1 C5 C4 121.6(2) no
N1 C5 C6 115.8(2) no
N2 C6 C5 114.8(2) no
N2 C6 C7 122.1(2) no
N2 C10 C9 123.7(3) no
N2 C10 H10 118.2 no
N3 C11 C12 123.8(2) no
N3 C11 H11 118.1 no
N3 C15 C14 121.3(2) no
N3 C15 C16 114.9(2) no
N4 C16 C15 115.9(2) no
N4 C16 C17 120.8(2) no
N4 C20 C19 122.8(3) no
N4 C20 H20 118.6 no
O1 C21 C22 118.1(2) no
O2 C21 O1 126.3(3) no
O2 C21 C22 115.4(2) no
O3 C22 C21 114.9(2) no
O3 C22 H22A 108.6 no
O3 C22 H22B 108.6 no
O3 C23 C24 114.8(2) no
O3 C23 C28 125.5(3) no
O4 C26 C25 115.1(2) no
O4 C26 C27 124.9(2) no
O4 C29 C30 117.0(2) no
O4 C29 H29A 108.0 no
O4 C29 H29B 108.0 no
O5 C30 C29 119.1(3) no
O6 C30 O5 127.4(3) no
O6 C30 C29 113.5(3) no
C1 N1 Co1 126.49(18) no
C1 N1 C5 118.2(2) no
C1 C2 C3 118.5(3) no
C1 C2 H2 120.7 no
C2 C1 H1 118.4 no
C2 C3 C4 119.7(3) no
C2 C3 H3 120.2 no
C3 C2 H2 120.7 no
C3 C4 C5 118.9(3) no
C3 C4 H4 120.6 no
C4 C3 H3 120.2 no
C4 C5 C6 122.6(2) no
C5 N1 Co1 115.31(16) no
C5 C4 H4 120.6 no
C6 N2 Co1 115.40(16) no
C6 C7 H7 120.3 no
C7 C6 C5 123.2(2) no
C7 C8 H8 120.5 no
C8 C7 C6 119.3(3) no
C8 C7 H7 120.3 no
C8 C9 C10 118.6(3) no
C8 C9 H9 120.7 no
C9 C8 C7 118.9(3) no
C9 C8 H8 120.5 no
C9 C10 H10 118.2 no
C10 N2 Co1 127.17(18) no
C10 N2 C6 117.4(2) no
C10 C9 H9 120.7 no
C11 N3 Co1 127.59(17) no
C11 N3 C15 117.7(2) no
C11 C12 H12 121.0 no
C12 C11 H11 118.1 no
C12 C13 C14 119.7(3) no
C12 C13 H13 120.2 no
C13 C12 C11 118.1(3) no
C13 C12 H12 121.0 no
C13 C14 C15 119.5(2) no
C13 C14 H14 120.2 no
C14 C13 H13 120.2 no
C14 C15 C16 123.8(2) no
C15 N3 Co1 114.66(16) no
C15 C14 H14 120.2 no
C16 N4 Co1 114.76(16) no
C16 C17 C18 119.2(2) no
C16 C17 H17 120.4 no
C17 C16 C15 123.2(2) no
C17 C18 H18 120.0 no
C18 C17 H17 120.4 no
C18 C19 C20 118.0(3) no
C18 C19 H19 121.0 no
C19 C18 C17 120.1(2) no
C19 C18 H18 120.0 no
C19 C20 H20 118.6 no
C20 N4 Co1 125.97(17) no
C20 N4 C16 119.1(2) no
C20 C19 H19 121.0 no
C21 O1 Co1 128.63(17) no
C21 C22 H22A 108.6 no
C21 C22 H22B 108.6 no
C23 O3 C22 118.8(2) no
C23 C24 H24 119.8 no
C23 C28 C27 119.9(3) no
C23 C28 H28 120.1 no
C24 C25 C26 119.9(3) no
C24 C25 H25 120.1 no
C25 C24 C23 120.5(3) no
C25 C24 H24 119.8 no
C26 O4 C29 118.1(2) no
C26 C25 H25 120.1 no
C26 C27 C28 120.2(3) no
C26 C27 H27 119.9 no
C27 C26 C25 119.9(2) no
C27 C28 H28 120.1 no
C28 C23 C24 119.7(2) no
C28 C27 H27 119.9 no
C30 C29 H29A 108.0 no
C30 C29 H29B 108.0 no
H1W1 O1W H1W2 108.7(15) no
H2W2 O2W H2W1 110(4) no
H3W2 O3W H3W1 109.3(17) no
H4W1 O4W H4W2 108.2(16) no
H5W1 O5W H5W2 107.7(16) no
H22B C22 H22A 107.6 no
H29B C29 H29A 107.3 no

loop_
_geom_bond_atom_site_label_1
_geom_bond_atom_site_label_2
_geom_bond_distance
_geom_bond_publ_flag
Co1 O1 2.106(2) yes
Co1 O1W 2.125(2) yes
Co1 N1 2.090(2) yes
Co1 N2 2.103(2) yes
Co1 N3 2.104(2) yes
Co1 N4 2.081(2) yes
N1 C1 1.349(3) no
N1 C5 1.357(3) no
N2 C6 1.360(3) no
N2 C10 1.342(3) no
N3 C11 1.356(3) no
N3 C15 1.359(3) no
N4 C16 1.360(3) no
N4 C20 1.351(3) no
O1 C21 1.265(3) no
O2 C21 1.250(3) no
O3 C23 1.383(3) no
O3 C22 1.423(3) no
O4 C26 1.382(3) no
O4 C29 1.433(3) no
O5 C30 1.259(3) no
O6 C30 1.256(3) no
O1W H1W1 0.85(2) no
O1W H1W2 0.86(3) no
O2W H2W2 0.84(3) no
O2W H2W1 0.85(3) no
O3W H3W2 0.85(3) no
O3W H3W1 0.85(3) no
O4W H4W1 0.86(3) no
O4W H4W2 0.85(3) no
O5W H5W1 0.85(3) no
O5W H5W2 0.86(2) no
C1 C2 1.379(4) no
C1 H1 0.9300 no
C2 C3 1.382(4) no
C2 H2 0.9300 no
C3 C4 1.385(4) no
C3 H3 0.9300 no
C4 C5 1.397(3) no
C4 H4 0.9300 no
C5 C6 1.495(3) no
C6 C7 1.393(4) no
C7 C8 1.389(4) no
C7 H7 0.9300 no
C8 C9 1.381(4) no
C8 H8 0.9300 no
C9 C10 1.389(4) no
C9 H9 0.9300 no
C10 H10 0.9300 no
C11 C12 1.382(4) no
C11 H11 0.9300 no
C12 C13 1.377(4) no
C12 H12 0.9300 no
C13 C14 1.387(4) no
C13 H13 0.9300 no
C14 C15 1.396(3) no
C14 H14 0.9300 no
C15 C16 1.500(3) no
C16 C17 1.388(3) no
C17 C18 1.392(4) no
C17 H17 0.9300 no
C18 C19 1.381(4) no
C18 H18 0.9300 no
C19 C20 1.385(3) no
C19 H19 0.9300 no
C20 H20 0.9300 no
C21 C22 1.528(4) no
C22 H22B 0.9700 no
C22 H22A 0.9700 no
C23 C24 1.391(4) no
C23 C28 1.391(4) no
C24 C25 1.384(4) no
C24 H24 0.9300 no
C25 C26 1.395(4) no
C25 H25 0.9300 no
C26 C27 1.384(4) no
C27 C28 1.397(4) no
C27 H27 0.9300 no
C28 H28 0.9300 no
C29 C30 1.530(4) no
C29 H29A 0.9700 no
C29 H29B 0.9700 no

loop_
_geom_hbond_atom_site_label_D
_geom_hbond_atom_site_label_H
_geom_hbond_atom_site_label_A
_geom_hbond_site_symmetry_A
_geom_hbond_distance_DH
_geom_hbond_distance_HA
_geom_hbond_distance_DA
_geom_hbond_angle_DHA
_geom_hbond_publ_flag
O1W H1W1 O2 . 0.85(2) 1.79(3) 2.626(3) 165(3) yes
O1W H1W2 O5W 3_766 0.86(3) 1.92(4) 2.735(3) 159(3) yes
O2W H2W1 O4W . 0.85(3) 2.09(4) 2.924(4) 165(5) yes
O2W H2W2 O5W 2_755 0.84(3) 2.31(4) 3.138(4) 166(4) yes
O3W H3W1 O2W 4_576 0.85(3) 2.01(4) 2.846(4) 168(5) yes
O3W H3W2 O2 . 0.85(3) 1.99(4) 2.813(3) 163(4) yes
O4W H4W1 O5 . 0.86(3) 1.86(3) 2.722(3) 176(4) yes
O4W H4W2 O1W 3_766 0.85(3) 2.32(4) 3.170(3) 172(4) yes
O5W H5W1 O6 . 0.85(3) 1.87(3) 2.728(3) 175(4) yes
O5W H5W2 O3W 4_665 0.86(2) 1.93(3) 2.779(4) 168(3) yes

loop_
_geom_torsion_atom_site_label_1
_geom_torsion_atom_site_label_2
_geom_torsion_atom_site_label_3
_geom_torsion_atom_site_label_4
_geom_torsion
_geom_torsion_publ_flag
Co1 N3 C11 C12 -176.3(2) no
Co1 N3 C15 C14 176.8(2) no
Co1 N3 C15 C16 -4.1(3) no
Co1 N4 C16 C15 6.1(3) no
Co1 N4 C16 C17 -174.1(2) no
Co1 N4 C20 C19 174.9(2) no
Co1 O1 C21 O2 2.0(4) no
Co1 O1 C21 C22 -180.0(2) no
N1 Co1 N2 C6 2.6(2) no
N1 Co1 N2 C10 -178.7(2) no
N1 Co1 N3 C11 10.3(2) no
N1 Co1 N3 C15 -167.0(2) no
N1 Co1 O1 C21 -73.3(2) no
N1 C1 C2 C3 0.3(5) no
N1 C5 C6 N2 -1.0(3) no
N1 C5 C6 C7 179.0(2) no
N2 Co1 N1 C1 179.2(2) no
N2 Co1 N1 C5 -3.19(17) no
N2 Co1 N3 C11 89.0(2) no
N2 Co1 N3 C15 -88.3(2) no
N2 Co1 N4 C16 84.9(2) no
N2 Co1 N4 C20 -90.4(2) no
N2 Co1 O1 C21 -151.9(2) no
N2 C6 C7 C8 -0.1(4) no
N3 Co1 N1 C1 -89.9(2) no
N3 Co1 N1 C5 87.70(18) no
N3 Co1 N2 C6 -92.7(2) no
N3 Co1 N2 C10 86.0(2) no
N3 Co1 N4 C16 -6.4(2) no
N3 Co1 N4 C20 178.4(2) no
N3 C11 C12 C13 0.0(4) no
N3 C15 C16 N4 -1.3(3) no
N3 C15 C16 C17 178.9(2) no
N4 Co1 N2 C6 -172.0(2) no
N4 Co1 N2 C10 6.7(2) no
N4 Co1 N3 C11 -177.1(2) no
N4 Co1 N3 C15 5.7(2) no
N4 Co1 O1 C21 113.9(2) no
N4 C16 C17 C18 -1.8(4) no
O1 Co1 N1 C1 89.8(2) no
O1 Co1 N1 C5 -92.6(2) no
O1 Co1 N2 C6 96.7(2) no
O1 Co1 N2 C10 -84.7(2) no
O1 Co1 N4 C16 175.2(2) no
O1 Co1 N4 C20 -0.1(2) no
O1 C21 C22 O3 4.5(3) no
O2 C21 C22 O3 -177.3(2) no
O3 C23 C24 C25 -178.7(2) no
O3 C23 C28 C27 178.8(2) no
O4 C26 C27 C28 176.5(2) no
O4 C29 C30 O5 8.9(4) no
O4 C29 C30 O6 -171.3(2) no
O1W Co1 N1 C1 2.0(2) no
O1W Co1 N1 C5 179.6(2) no
O1W Co1 N3 C11 -85.5(2) no
O1W Co1 N3 C15 97.3(2) no
O1W Co1 N4 C16 -97.4(2) no
O1W Co1 N4 C20 87.4(2) no
O1W Co1 O1 C21 22.1(2) no
C1 N1 C5 C4 0.7(4) no
C1 N1 C5 C6 -178.9(2) no
C1 C2 C3 C4 0.3(5) no
C2 C3 C4 C5 -0.4(5) no
C3 C4 C5 N1 -0.1(4) no
C3 C4 C5 C6 179.5(3) no
C4 C5 C6 N2 179.4(2) no
C4 C5 C6 C7 -0.6(4) no
C5 N1 C1 C2 -0.8(4) no
C5 C6 C7 C8 179.9(2) no
C6 N2 C10 C9 0.9(4) no
C6 C7 C8 C9 0.5(4) no
C7 C8 C9 C10 -0.2(4) no
C8 C9 C10 N2 -0.5(4) no
C10 N2 C6 C5 179.5(2) no
C10 N2 C6 C7 -0.5(4) no
C11 N3 C15 C14 -0.7(4) no
C11 N3 C15 C16 178.4(2) no
C11 C12 C13 C14 -1.1(4) no
C12 C13 C14 C15 1.3(4) no
C13 C14 C15 N3 -0.3(4) no
C13 C14 C15 C16 -179.3(2) no
C14 C15 C16 N4 177.8(2) no
C14 C15 C16 C17 -2.0(4) no
C15 N3 C11 C12 0.9(4) no
C15 C16 C17 C18 178.0(2) no
C16 N4 C20 C19 -0.2(4) no
C16 C17 C18 C19 0.8(4) no
C17 C18 C19 C20 0.5(4) no
C18 C19 C20 N4 -0.8(4) no
C20 N4 C16 C15 -178.3(2) no
C20 N4 C16 C17 1.5(4) no
C22 O3 C23 C24 -170.9(2) no
C22 O3 C23 C28 11.0(4) no
C23 O3 C22 C21 80.7(3) no
C23 C24 C25 C26 -0.6(4) no
C24 C23 C28 C27 0.8(4) no
C24 C25 C26 O4 -176.4(2) no
C24 C25 C26 C27 1.4(4) no
C25 C26 C27 C28 -1.1(4) no
C26 O4 C29 C30 -90.2(3) no
C26 C27 C28 C23 -0.1(4) no
C28 C23 C24 C25 -0.5(4) no
C29 O4 C26 C25 -154.3(2) no
C29 O4 C26 C27 28.1(4) no
